data_1507533
loop_
_publ_author_name
'Papaefstathiou, Giannis S.'
'MacGillivray, Leonard R.'

_publ_section_title
;
 Discrete versus Infinite Molecular Self-Assembly:&#x2009; Control in
 Crystalline Hydrogen-Bonded Assemblies Based on Resorcinol
;
_journal_issue 24
_journal_name_full 'Organic Letters'
_journal_page_first 3835
_journal_paper_doi 10.1021/ol0165948
_journal_volume 3
_journal_year 2001
_chemical_formula_sum 'C18 H17 Cl N2 O2'
_chemical_formula_weight 328.79
_chemical_name_systematic
; 
 ? 
;
_space_group_IT_number 14
_symmetry_cell_setting monoclinic
_symmetry_space_group_name_Hall '-P 2yn'
_symmetry_space_group_name_H-M 'P 1 21/n 1'
_atom_sites_solution_hydrogens geom
_atom_sites_solution_primary direct
_atom_sites_solution_secondary difmap
_audit_creation_method SHELXL
_cell_angle_alpha 90.00
_cell_angle_beta 99.919(11)
_cell_angle_gamma 90.00
_cell_formula_units_Z 4
_cell_length_a 9.512(2)
_cell_length_b 10.731(2)
_cell_length_c 16.012(4)
_cell_measurement_temperature 173(2)
_cell_volume 1610.0(6)
_computing_structure_refinement 'SHELXL-93 (Sheldrick, 1993)'
_computing_structure_solution 'SHELXS-86 (Sheldrick, 1990)'
_diffrn_ambient_temperature 173(2)
_diffrn_radiation_monochromator graphite
_diffrn_radiation_source 'fine-focus sealed tube'
_diffrn_radiation_type MoK\a
_diffrn_radiation_wavelength 0.71070
_diffrn_reflns_av_R_equivalents 0.0461
_diffrn_reflns_av_sigmaI/netI 0.0454
_diffrn_reflns_limit_h_max 11
_diffrn_reflns_limit_h_min 0
_diffrn_reflns_limit_k_max 12
_diffrn_reflns_limit_k_min -12
_diffrn_reflns_limit_l_max 18
_diffrn_reflns_limit_l_min -19
_diffrn_reflns_number 5889
_diffrn_reflns_theta_max 22.49
_diffrn_reflns_theta_min 2.30
_exptl_absorpt_coefficient_mu 0.248
_exptl_crystal_density_diffrn 1.356
_exptl_crystal_F_000 688
_exptl_crystal_size_max 0.30
_exptl_crystal_size_mid 0.28
_exptl_crystal_size_min 0.25
_refine_diff_density_max 0.293
_refine_diff_density_min -0.225
_refine_diff_density_rms 0.044
_refine_ls_extinction_method none
_refine_ls_goodness_of_fit_all 1.109
_refine_ls_goodness_of_fit_obs 1.155
_refine_ls_matrix_type full
_refine_ls_number_parameters 210
_refine_ls_number_reflns 1925
_refine_ls_number_restraints 0
_refine_ls_restrained_S_all 1.117
_refine_ls_restrained_S_obs 1.155
_refine_ls_R_factor_all 0.0769
_refine_ls_R_factor_obs 0.0596
_refine_ls_shift/esd_max 0.000
_refine_ls_shift/esd_mean 0.000
_refine_ls_structure_factor_coef Fsqd
_refine_ls_weighting_details 'w=1/[\s^2^(Fo^2^)+(0.0716P)^2^+1.0089P] where P=(Fo^2^+2Fc^2^)/3'
_refine_ls_weighting_scheme calc
_refine_ls_wR_factor_all 0.1539
_refine_ls_wR_factor_obs 0.1413
_reflns_number_observed 1620
_reflns_number_total 2005
_reflns_observed_criterion >2sigma(I)
_cod_data_source_file ol0165948_s2.cif
_cod_data_source_block mcg169
_cod_depositor_comments
;
The following automatic conversions were performed:

'_refine_ls_weighting_scheme' value 'calc
w=1/[\s^2^(Fo^2^)+(0.0716P)^2^+1.0089P] where P=(Fo^2^+2Fc^2^)/3' was
changed to 'calc'. New tag '_refine_ls_weighting_details' was
created. The value of the new tag was set to
'w=1/[\s^2^(Fo^2^)+(0.0716P)^2^+1.0089P] where P=(Fo^2^+2Fc^2^)/3'.

Automatic conversion script
Id: cif_fix_values 3143 2015-03-26 13:38:13Z robertas 
;
_cod_original_cell_volume 1609.9(7)
_cod_original_sg_symbol_H-M 'P 21/n'
_cod_database_code 1507533

loop_
_symmetry_equiv_pos_as_xyz
'x, y, z'
'-x+1/2, y+1/2, -z+1/2'
'-x, -y, -z'
'x-1/2, -y-1/2, z-1/2'

loop_
_atom_site_aniso_label
_atom_site_aniso_U_11
_atom_site_aniso_U_22
_atom_site_aniso_U_33
_atom_site_aniso_U_23
_atom_site_aniso_U_13
_atom_site_aniso_U_12
Cl1 0.0670(7) 0.0612(7) 0.0613(6) 0.0009(5) 0.0238(5) -0.0006(5)
O1 0.072(2) 0.053(2) 0.083(2) 0.0025(15) 0.035(2) 0.0050(14)
O2 0.069(2) 0.045(2) 0.070(2) 0.0022(13) 0.0278(14) -0.0012(13)
N1 0.052(2) 0.061(2) 0.056(2) 0.000(2) 0.007(2) -0.005(2)
N2 0.059(2) 0.053(2) 0.061(2) 0.004(2) 0.017(2) -0.001(2)
C1 0.052(2) 0.057(2) 0.048(2) -0.002(2) 0.009(2) 0.003(2)
C2 0.051(2) 0.050(2) 0.054(2) 0.005(2) 0.013(2) -0.002(2)
C3 0.055(2) 0.046(2) 0.043(2) -0.002(2) 0.005(2) -0.002(2)
C4 0.041(2) 0.054(2) 0.043(2) 0.005(2) 0.009(2) 0.002(2)
C5 0.054(2) 0.051(2) 0.046(2) 0.008(2) 0.005(2) 0.000(2)
C6 0.061(3) 0.048(2) 0.054(2) 0.005(2) 0.011(2) 0.000(2)
C7 0.075(3) 0.078(3) 0.045(2) 0.002(2) 0.009(2) -0.017(2)
C8 0.081(3) 0.075(3) 0.053(2) -0.001(2) 0.002(2) -0.023(2)
C9 0.046(2) 0.064(3) 0.048(2) 0.004(2) 0.003(2) -0.004(2)
C10 0.056(2) 0.072(3) 0.047(2) -0.003(2) 0.003(2) -0.013(2)
C11 0.058(3) 0.071(3) 0.056(3) -0.006(2) 0.003(2) -0.016(2)
C12 0.064(3) 0.078(3) 0.056(2) 0.008(2) 0.004(2) -0.016(2)
C13 0.060(3) 0.073(3) 0.057(2) 0.008(2) 0.007(2) -0.012(2)
C14 0.046(2) 0.066(3) 0.051(2) 0.006(2) 0.003(2) -0.004(2)
C15 0.060(2) 0.060(2) 0.048(2) -0.001(2) 0.006(2) -0.001(2)
C16 0.057(2) 0.051(2) 0.061(3) -0.002(2) 0.007(2) 0.000(2)
C17 0.062(3) 0.064(3) 0.057(2) -0.004(2) 0.009(2) -0.011(2)
C18 0.064(3) 0.063(3) 0.056(2) -0.001(2) 0.016(2) -0.006(2)

loop_
_atom_site_label
_atom_site_type_symbol
_atom_site_fract_x
_atom_site_fract_y
_atom_site_fract_z
_atom_site_U_iso_or_equiv
_atom_site_thermal_displace_type
_atom_site_occupancy
_atom_site_calc_flag
_atom_site_refinement_flags
Cl1 Cl 1.78608(10) 0.97350(9) 0.21804(6) 0.0616(4) Uani 1 d .
O1 O 1.3173(3) 1.1278(2) 0.3888(2) 0.0665(8) Uani 1 d .
H1O H 1.2782(29) 1.0656(3) 0.4069(24) 0.080 Uiso 1 calc R
O2 O 1.5998(3) 0.8047(2) 0.2918(2) 0.0594(7) Uani 1 d .
H2O H 1.5503(29) 0.7599(3) 0.3185(20) 0.071 Uiso 1 calc R
N1 N 1.1721(3) 0.9350(3) 0.4454(2) 0.0567(8) Uani 1 d .
N2 N 0.5679(3) 0.3436(3) 0.6303(2) 0.0569(9) Uani 1 d .
C1 C 1.4256(4) 1.0893(4) 0.3493(2) 0.0519(10) Uani 1 d .
C2 C 1.4556(4) 0.9639(3) 0.3414(2) 0.0510(9) Uani 1 d .
H2 H 1.4005(4) 0.9032(3) 0.3645(2) 0.061 Uiso 1 calc R
C3 C 1.5651(4) 0.9261(3) 0.3002(2) 0.0487(9) Uani 1 d .
C4 C 1.6430(4) 1.0171(3) 0.2670(2) 0.0459(9) Uani 1 d .
C5 C 1.6142(4) 1.1424(3) 0.2754(2) 0.0509(10) Uani 1 d .
H5 H 1.6700(4) 1.2034(3) 0.2531(2) 0.061 Uiso 1 calc R
C6 C 1.5046(4) 1.1788(3) 0.3163(2) 0.0540(10) Uani 1 d .
H6 H 1.4836(4) 1.2647(3) 0.3216(2) 0.065 Uiso 1 calc R
C7 C 1.0968(4) 0.8476(4) 0.3995(2) 0.0663(12) Uani 1 d .
H7 H 1.0956(4) 0.8473(4) 0.3401(2) 0.080 Uiso 1 calc R
C8 C 1.0201(5) 0.7573(4) 0.4327(2) 0.0708(12) Uani 1 d .
H8 H 0.9676(5) 0.6972(4) 0.3964(2) 0.085 Uiso 1 calc R
C9 C 1.0195(4) 0.7538(4) 0.5197(2) 0.0534(10) Uani 1 d .
C10 C 1.0989(4) 0.8446(4) 0.5665(2) 0.0594(11) Uani 1 d .
H10 H 1.1031(4) 0.8471(4) 0.6261(2) 0.071 Uiso 1 calc R
C11 C 1.1721(4) 0.9316(4) 0.5283(3) 0.0626(11) Uani 1 d .
H11 H 1.2258(4) 0.9927(4) 0.5630(3) 0.075 Uiso 1 calc R
C12 C 0.9413(4) 0.6575(4) 0.5614(2) 0.0670(12) Uani 1 d .
H12B H 1.0033(4) 0.5833(4) 0.5733(2) 0.080 Uiso 1 calc R
H12A H 0.9249(4) 0.6909(4) 0.6165(2) 0.080 Uiso 1 calc R
C13 C 0.8016(4) 0.6170(4) 0.5122(2) 0.0637(11) Uani 1 d .
H13B H 0.8175(4) 0.5841(4) 0.4568(2) 0.076 Uiso 1 calc R
H13A H 0.7389(4) 0.6909(4) 0.5008(2) 0.076 Uiso 1 calc R
C14 C 0.7250(4) 0.5195(4) 0.5545(2) 0.0550(10) Uani 1 d .
C15 C 0.6598(4) 0.4183(4) 0.5097(2) 0.0566(10) Uani 1 d .
H15 H 0.6682(4) 0.4067(4) 0.4520(2) 0.068 Uiso 1 calc R
C16 C 0.5830(4) 0.3350(3) 0.5491(3) 0.0565(10) Uani 1 d .
H16 H 0.5381(4) 0.2673(3) 0.5167(3) 0.068 Uiso 1 calc R
C17 C 0.7111(4) 0.5282(4) 0.6393(2) 0.0607(11) Uani 1 d .
H17 H 0.7550(4) 0.5949(4) 0.6732(2) 0.073 Uiso 1 calc R
C18 C 0.6333(4) 0.4399(4) 0.6739(3) 0.0603(11) Uani 1 d .
H18 H 0.6256(4) 0.4477(4) 0.7320(3) 0.072 Uiso 1 calc R

loop_
_atom_type_symbol
_atom_type_description
_atom_type_scat_dispersion_real
_atom_type_scat_dispersion_imag
_atom_type_scat_source
C C 0.0033 0.0016 'International Tables Vol C Tables 4.2.6.8 and 6.1.1.4'
H H 0.0000 0.0000 'International Tables Vol C Tables 4.2.6.8 and 6.1.1.4'
N N 0.0061 0.0033 'International Tables Vol C Tables 4.2.6.8 and 6.1.1.4'
O O 0.0106 0.0060 'International Tables Vol C Tables 4.2.6.8 and 6.1.1.4'
Cl Cl 0.1484 0.1585 'International Tables Vol C Tables 4.2.6.8 and 6.1.1.4'

loop_
_geom_angle_atom_site_label_1
_geom_angle_atom_site_label_2
_geom_angle_atom_site_label_3
_geom_angle
C7 N1 C11 116.2(3)
C16 N2 C18 116.3(3)
O1 C1 C6 118.1(3)
O1 C1 C2 121.4(3)
C6 C1 C2 120.5(4)
C1 C2 C3 120.7(3)
O2 C3 C4 119.0(3)
O2 C3 C2 122.9(3)
C4 C3 C2 118.1(3)
C5 C4 C3 121.4(3)
C5 C4 Cl1 119.1(3)
C3 C4 Cl1 119.5(3)
C6 C5 C4 120.0(3)
C1 C6 C5 119.4(3)
N1 C7 C8 124.0(4)
C7 C8 C9 119.9(4)
C10 C9 C8 115.4(4)
C10 C9 C12 121.0(3)
C8 C9 C12 123.5(3)
C11 C10 C9 120.9(4)
N1 C11 C10 123.5(4)
C13 C12 C9 115.7(3)
C12 C13 C14 115.0(3)
C15 C14 C17 116.7(3)
C15 C14 C13 121.3(3)
C17 C14 C13 122.0(4)
C16 C15 C14 119.8(4)
N2 C16 C15 123.8(4)
C18 C17 C14 119.7(4)
N2 C18 C17 123.8(4)

loop_
_geom_bond_atom_site_label_1
_geom_bond_atom_site_label_2
_geom_bond_distance
Cl1 C4 1.748(4)
O1 C1 1.363(4)
O2 C3 1.356(4)
N1 C7 1.323(5)
N1 C11 1.328(5)
N2 C16 1.335(5)
N2 C18 1.339(5)
C1 C6 1.380(5)
C1 C2 1.385(5)
C2 C3 1.388(5)
C3 C4 1.385(5)
C4 C5 1.383(5)
C5 C6 1.380(5)
C7 C8 1.374(5)
C8 C9 1.394(5)
C9 C10 1.373(5)
C9 C12 1.496(5)
C10 C11 1.370(5)
C12 C13 1.488(5)
C13 C14 1.502(5)
C14 C15 1.387(5)
C14 C17 1.389(5)
C15 C16 1.374(5)
C17 C18 1.376(5)

loop_
_cod_related_entry_id
_cod_related_entry_code
_cod_related_entry_database
1 21157582 ChemSpider
